data_7028382
loop_
_publ_author_name
'Ji, Shuangzhi'
'Meng, Xiangming'
'Ye, Weipeng'
'Feng, Yan'
'Sheng, Hongting'
'Cai, Yulei'
'Liu, Jinsong'
'Zhu, Xiaofan'
'Guo, Qingxiang'

_publ_section_title
;
 A rhodamine-based &quot;turn-on&quot; fluorescent probe for Fe3+ in
 aqueous solution.
;
_journal_issue 4
_journal_name_full 'Dalton transactions (Cambridge, England : 2003)'
_journal_page_first 1583
_journal_page_last 1588
_journal_paper_doi 10.1039/c3dt52422a
_journal_volume 43
_journal_year 2014
_chemical_formula_sum 'C36 H40 N6 O3'
_chemical_formula_weight 604.74
_chemical_name_systematic
;
 ?
;
_space_group_IT_number 2
_symmetry_cell_setting triclinic
_symmetry_space_group_name_Hall '-P 1'
_symmetry_space_group_name_H-M 'P -1'
_atom_sites_solution_hydrogens geom
_atom_sites_solution_primary direct
_atom_sites_solution_secondary difmap
_audit_creation_method SHELXL-97
_cell_angle_alpha 100.282(3)
_cell_angle_beta 110.275(3)
_cell_angle_gamma 102.003(3)
_cell_formula_units_Z 2
_cell_length_a 12.0273(5)
_cell_length_b 12.0667(4)
_cell_length_c 12.6247(4)
_cell_measurement_reflns_used 10702
_cell_measurement_temperature 290(2)
_cell_measurement_theta_max 62.6264
_cell_measurement_theta_min 3.8894
_cell_volume 1617.22(11)
_computing_cell_refinement 'CrysAlisPro (Oxford Diffraction Ltd.)'
_computing_data_collection 'CrysAlisPro (Oxford Diffraction Ltd.)'
_computing_data_reduction 'CrysAlisPro (Oxford Diffraction Ltd.)'
_computing_molecular_graphics 'Ortep-3 (L. J. Farrugia, 2001)'
_computing_publication_material SHELXL-97
_computing_structure_refinement 'SHELXL-97 (Sheldrick, 1997)'
_computing_structure_solution 'SHELXS-97 (Sheldrick, 1997)'
_diffrn_ambient_temperature 290(2)
_diffrn_detector_area_resol_mean 15.9149
_diffrn_measurement_device_type 'Gemini S Ultra, Oxford Diffraction'
_diffrn_measurement_method '\w scans'
_diffrn_radiation_monochromator mirror
_diffrn_radiation_source 'Enhance Ultra (Cu) X-ray Source'
_diffrn_radiation_type CuK\a
_diffrn_radiation_wavelength 1.54184
_diffrn_reflns_av_R_equivalents 0.0206
_diffrn_reflns_av_sigmaI/netI 0.0176
_diffrn_reflns_limit_h_max 13
_diffrn_reflns_limit_h_min -13
_diffrn_reflns_limit_k_max 13
_diffrn_reflns_limit_k_min -12
_diffrn_reflns_limit_l_max 14
_diffrn_reflns_limit_l_min -14
_diffrn_reflns_number 16241
_diffrn_reflns_theta_max 62.71
_diffrn_reflns_theta_min 3.89
_exptl_absorpt_coefficient_mu 0.645
_exptl_absorpt_correction_T_max 0.8154
_exptl_absorpt_correction_T_min 0.7735
_exptl_absorpt_correction_type multi-scan
_exptl_absorpt_process_details
;
CrysAlisPro, Oxford Diffraction Ltd.,
Version 1.171.34.44 (release 25-10-2010 CrysAlis171 .NET)
(compiled Oct 25 2010,18:11:34)
Empirical absorption correction using spherical harmonics,
 implemented in SCALE3 ABSPACK scaling algorithm.
;
_exptl_crystal_density_diffrn 1.242
_exptl_crystal_density_method 'not measured'
_exptl_crystal_F_000 644
_exptl_crystal_size_max 0.42
_exptl_crystal_size_mid 0.36
_exptl_crystal_size_min 0.33
_refine_ls_extinction_method none
_refine_ls_goodness_of_fit_ref 1.025
_refine_ls_hydrogen_treatment mixed
_refine_ls_matrix_type full
_refine_ls_number_parameters 418
_refine_ls_number_reflns 5147
_refine_ls_number_restraints 1
_refine_ls_restrained_S_all 1.025
_refine_ls_R_factor_all 0.0482
_refine_ls_R_factor_gt 0.0450
_refine_ls_shift/su_max 0.000
_refine_ls_shift/su_mean 0.000
_refine_ls_structure_factor_coef Fsqd
_refine_ls_weighting_details 'calc w=1/[\s^2^(Fo^2^)+(0.0716P)^2^+0.4327P] where P=(Fo^2^+2Fc^2^)/3'
_refine_ls_weighting_scheme calc
_refine_ls_wR_factor_gt 0.1246
_refine_ls_wR_factor_ref 0.1282
_reflns_number_gt 4686
_reflns_number_total 5147
_reflns_threshold_expression >2sigma(I)
_cod_data_source_file c3dt52422a.txt
_cod_data_source_block 111120
_cod_original_cell_volume 1617.22(10)
_cod_database_code 7028382

loop_
_symmetry_equiv_pos_as_xyz
'x, y, z'
'-x, -y, -z'

loop_
_atom_site_label
_atom_site_type_symbol
_atom_site_fract_x
_atom_site_fract_y
_atom_site_fract_z
_atom_site_U_iso_or_equiv
_atom_site_adp_type
_atom_site_occupancy
_atom_site_symmetry_multiplicity
_atom_site_calc_flag
_atom_site_refinement_flags
O1 O 0.76044(11) 0.12151(10) 0.92713(10) 0.0490(3) Uani 1 1 d .
O3 O 0.66464(12) 0.54282(10) 0.93437(12) 0.0599(3) Uani 1 1 d .
N3 N 0.71638(11) 0.39133(10) 0.78377(10) 0.0383(3) Uani 1 1 d .
O2 O 0.68158(13) 0.53595(10) 0.68999(11) 0.0653(4) Uani 1 1 d .
N4 N 0.80352(13) 0.46380(11) 0.89097(11) 0.0423(3) Uani 1 1 d .
N2 N 1.03103(14) 0.02837(14) 0.75149(13) 0.0568(4) Uani 1 1 d .
N1 N 0.51656(14) 0.19327(14) 1.14246(13) 0.0544(4) Uani 1 1 d .
C3 C 0.81208(14) 0.20361(13) 0.67986(13) 0.0411(3) Uani 1 1 d .
H3 H 0.7857 0.2453 0.6254 0.049 Uiso 1 1 calc R
C22 C 0.55831(13) 0.23243(13) 0.64834(12) 0.0371(3) Uani 1 1 d .
C27 C 0.55444(14) 0.33069(13) 0.60704(13) 0.0423(4) Uani 1 1 d .
C1 C 0.94223(14) 0.08292(13) 0.75434(13) 0.0419(4) Uani 1 1 d .
C4 C 0.76007(13) 0.19918(12) 0.76278(12) 0.0356(3) Uani 1 1 d .
C12 C 0.49641(14) 0.27106(14) 0.97445(14) 0.0451(4) Uani 1 1 d .
H12 H 0.4366 0.3042 0.9853 0.054 Uiso 1 1 calc R
C13 C 0.53271(14) 0.28603(13) 0.88495(14) 0.0420(3) Uani 1 1 d .
H13 H 0.4958 0.3290 0.8362 0.050 Uiso 1 1 calc R
C23 C 0.47341(15) 0.12421(14) 0.58317(14) 0.0469(4) Uani 1 1 d .
H23 H 0.4766 0.0577 0.6103 0.056 Uiso 1 1 calc R
N5 N 0.95965(14) 0.55549(14) 1.13041(13) 0.0597(4) Uani 1 1 d D
C9 C 0.67158(14) 0.17426(13) 0.93722(13) 0.0386(3) Uani 1 1 d .
C7 C 0.66474(13) 0.26250(12) 0.76781(12) 0.0354(3) Uani 1 1 d .
C6 C 0.88986(14) 0.07725(13) 0.83667(13) 0.0419(3) Uani 1 1 d .
H6 H 0.9142 0.0341 0.8901 0.050 Uiso 1 1 calc R
C5 C 0.80218(13) 0.13469(13) 0.84042(13) 0.0378(3) Uani 1 1 d .
C8 C 0.62242(13) 0.23986(12) 0.86351(12) 0.0368(3) Uani 1 1 d .
C24 C 0.38323(16) 0.11774(17) 0.47598(15) 0.0565(4) Uani 1 1 d .
H24 H 0.3249 0.0458 0.4306 0.068 Uiso 1 1 calc R
C11 C 0.54913(14) 0.20571(14) 1.05042(14) 0.0430(4) Uani 1 1 d .
C26 C 0.46435(17) 0.32397(16) 0.49963(15) 0.0546(4) Uani 1 1 d .
H26 H 0.4620 0.3902 0.4718 0.065 Uiso 1 1 calc R
C10 C 0.63629(15) 0.15609(14) 1.02744(14) 0.0446(4) Uani 1 1 d .
H10 H 0.6711 0.1101 1.0736 0.054 Uiso 1 1 calc R
C14 C 0.43935(16) 0.25918(16) 1.17540(16) 0.0522(4) Uani 1 1 d .
H14A H 0.4560 0.3348 1.1585 0.063 Uiso 1 1 calc R
H14B H 0.4620 0.2741 1.2593 0.063 Uiso 1 1 calc R
C2 C 0.90046(14) 0.14920(14) 0.67509(14) 0.0449(4) Uani 1 1 d .
H2 H 0.9333 0.1561 0.6190 0.054 Uiso 1 1 calc R
C16 C 0.56110(19) 0.11810(18) 1.21559(17) 0.0623(5) Uani 1 1 d .
H16A H 0.5716 0.0518 1.1680 0.075 Uiso 1 1 calc R
H16B H 0.4988 0.0872 1.2437 0.075 Uiso 1 1 calc R
C28 C 0.65541(15) 0.43429(14) 0.69421(14) 0.0446(4) Uani 1 1 d .
N6 N 0.9583(2) 0.5742(2) 1.37281(17) 0.0955(7) Uani 1 1 d .
C25 C 0.37856(16) 0.21638(18) 0.43545(15) 0.0586(5) Uani 1 1 d .
H25 H 0.3166 0.2100 0.3638 0.070 Uiso 1 1 calc R
C20 C 1.07530(17) -0.03779(17) 0.83443(16) 0.0584(5) Uani 1 1 d .
H20A H 1.0782 0.0014 0.9098 0.070 Uiso 1 1 calc R
H20B H 1.1593 -0.0366 0.8445 0.070 Uiso 1 1 calc R
C29 C 0.76993(15) 0.53799(13) 0.96031(14) 0.0458(4) Uani 1 1 d .
C15 C 0.30271(18) 0.19652(18) 1.1126(2) 0.0681(5) Uani 1 1 d .
H15A H 0.2785 0.1854 1.0296 0.102 Uiso 1 1 calc R
H15C H 0.2571 0.2429 1.1397 0.102 Uiso 1 1 calc R
H15B H 0.2854 0.1213 1.1283 0.102 Uiso 1 1 calc R
C30 C 0.87487(18) 0.61608(15) 1.07258(16) 0.0588(5) Uani 1 1 d .
H30A H 0.9206 0.6815 1.0551 0.071 Uiso 1 1 calc R
H30B H 0.8405 0.6482 1.1259 0.071 Uiso 1 1 calc R
C31 C 0.9019(2) 0.46441(18) 1.17375(18) 0.0702(5) Uani 1 1 d .
H31B H 0.9595 0.4202 1.2018 0.084 Uiso 1 1 calc R
H31A H 0.8290 0.4102 1.1087 0.084 Uiso 1 1 calc R
C18 C 1.0776(2) 0.0246(2) 0.66028(18) 0.0702(6) Uani 1 1 d .
H18A H 1.0126 0.0253 0.5889 0.084 Uiso 1 1 calc R
H18B H 1.0973 -0.0490 0.6450 0.084 Uiso 1 1 calc R
C32 C 0.8641(2) 0.51121(18) 1.27126(19) 0.0697(5) Uani 1 1 d .
C21 C 0.9976(2) -0.1640(2) 0.7989(2) 0.0867(7) Uani 1 1 d .
H21B H 0.9926 -0.2034 0.7235 0.130 Uiso 1 1 calc R
H21A H 0.9158 -0.1663 0.7945 0.130 Uiso 1 1 calc R
H21C H 1.0349 -0.2027 0.8560 0.130 Uiso 1 1 calc R
C17 C 0.6815(3) 0.1804(3) 1.3192(2) 0.0929(8) Uani 1 1 d .
H17A H 0.7442 0.2098 1.2922 0.139 Uiso 1 1 calc R
H17C H 0.7059 0.1263 1.3635 0.139 Uiso 1 1 calc R
H17B H 0.6713 0.2448 1.3681 0.139 Uiso 1 1 calc R
C19 C 1.1892(3) 0.1234(3) 0.6886(3) 0.1176(11) Uani 1 1 d .
H19B H 1.2163 0.1139 0.6253 0.176 Uiso 1 1 calc R
H19C H 1.2542 0.1237 0.7593 0.176 Uiso 1 1 calc R
H19A H 1.1695 0.1966 0.6995 0.176 Uiso 1 1 calc R
C36 C 0.9297(4) 0.6151(3) 1.4625(2) 0.1179(11) Uani 1 1 d .
H36 H 0.9942 0.6589 1.5336 0.141 Uiso 1 1 calc R
C33 C 0.7430(3) 0.4953(3) 1.2555(3) 0.1152(11) Uani 1 1 d .
H33 H 0.6799 0.4559 1.1821 0.138 Uiso 1 1 calc R
C35 C 0.8114(4) 0.5962(3) 1.4561(3) 0.1259(12) Uani 1 1 d .
H35 H 0.7964 0.6221 1.5223 0.151 Uiso 1 1 calc R
C34 C 0.7147(4) 0.5380(3) 1.3492(4) 0.1427(16) Uani 1 1 d .
H34 H 0.6329 0.5277 1.3403 0.171 Uiso 1 1 calc R
H4 H 0.884(2) 0.4744(16) 0.9055(17) 0.059(5) Uiso 1 1 d .
H5 H 1.0196(17) 0.6117(16) 1.1939(15) 0.088(7) Uiso 1 1 d D

loop_
_atom_site_aniso_label
_atom_site_aniso_U_11
_atom_site_aniso_U_22
_atom_site_aniso_U_33
_atom_site_aniso_U_23
_atom_site_aniso_U_13
_atom_site_aniso_U_12
O1 0.0610(7) 0.0649(7) 0.0489(6) 0.0310(6) 0.0331(6) 0.0425(6)
O3 0.0586(8) 0.0536(7) 0.0714(8) 0.0104(6) 0.0285(6) 0.0257(6)
N3 0.0418(7) 0.0345(6) 0.0334(6) 0.0071(5) 0.0096(5) 0.0120(5)
O2 0.0893(9) 0.0421(7) 0.0579(8) 0.0219(6) 0.0180(7) 0.0182(6)
N4 0.0394(7) 0.0410(7) 0.0390(7) 0.0021(5) 0.0109(6) 0.0123(5)
N2 0.0566(9) 0.0784(10) 0.0525(8) 0.0212(7) 0.0281(7) 0.0407(8)
N1 0.0645(9) 0.0707(9) 0.0528(8) 0.0296(7) 0.0362(7) 0.0367(8)
C3 0.0422(8) 0.0454(8) 0.0367(8) 0.0130(6) 0.0145(6) 0.0157(6)
C22 0.0370(7) 0.0424(8) 0.0334(7) 0.0094(6) 0.0139(6) 0.0158(6)
C27 0.0479(9) 0.0467(8) 0.0349(8) 0.0125(6) 0.0149(7) 0.0205(7)
C1 0.0373(8) 0.0460(8) 0.0389(8) 0.0048(6) 0.0124(6) 0.0157(6)
C4 0.0357(7) 0.0354(7) 0.0337(7) 0.0075(6) 0.0117(6) 0.0121(6)
C12 0.0431(8) 0.0521(9) 0.0491(9) 0.0169(7) 0.0221(7) 0.0231(7)
C13 0.0414(8) 0.0468(8) 0.0431(8) 0.0172(7) 0.0163(7) 0.0207(7)
C23 0.0452(9) 0.0465(9) 0.0446(9) 0.0097(7) 0.0153(7) 0.0114(7)
N5 0.0516(9) 0.0677(10) 0.0459(8) -0.0022(7) 0.0143(7) 0.0133(7)
C9 0.0405(8) 0.0411(8) 0.0382(8) 0.0116(6) 0.0156(6) 0.0195(6)
C7 0.0382(7) 0.0341(7) 0.0339(7) 0.0096(6) 0.0125(6) 0.0137(6)
C6 0.0449(8) 0.0460(8) 0.0402(8) 0.0139(7) 0.0167(7) 0.0224(7)
C5 0.0412(8) 0.0390(8) 0.0349(7) 0.0095(6) 0.0153(6) 0.0152(6)
C8 0.0377(7) 0.0383(7) 0.0344(7) 0.0099(6) 0.0128(6) 0.0140(6)
C24 0.0441(9) 0.0641(11) 0.0441(9) 0.0015(8) 0.0096(7) 0.0063(8)
C11 0.0449(8) 0.0482(9) 0.0406(8) 0.0135(7) 0.0196(7) 0.0174(7)
C26 0.0625(11) 0.0635(11) 0.0411(9) 0.0212(8) 0.0148(8) 0.0292(9)
C10 0.0519(9) 0.0522(9) 0.0413(8) 0.0210(7) 0.0213(7) 0.0266(7)
C14 0.0584(10) 0.0603(10) 0.0515(10) 0.0174(8) 0.0326(8) 0.0243(8)
C2 0.0441(8) 0.0542(9) 0.0387(8) 0.0105(7) 0.0196(7) 0.0159(7)
C16 0.0807(13) 0.0760(12) 0.0590(11) 0.0356(10) 0.0428(10) 0.0408(10)
C28 0.0550(9) 0.0413(9) 0.0406(8) 0.0147(7) 0.0180(7) 0.0193(7)
N6 0.1046(16) 0.1290(18) 0.0507(11) 0.0131(11) 0.0260(11) 0.0482(14)
C25 0.0492(10) 0.0818(13) 0.0357(9) 0.0121(8) 0.0059(7) 0.0230(9)
C20 0.0525(10) 0.0750(12) 0.0555(10) 0.0173(9) 0.0196(8) 0.0382(9)
C29 0.0520(10) 0.0393(8) 0.0473(9) 0.0098(7) 0.0201(7) 0.0168(7)
C15 0.0601(11) 0.0667(12) 0.0869(15) 0.0262(11) 0.0380(11) 0.0180(9)
C30 0.0698(12) 0.0457(9) 0.0503(10) 0.0007(8) 0.0200(9) 0.0131(8)
C31 0.0929(15) 0.0618(12) 0.0565(11) 0.0126(9) 0.0264(11) 0.0330(11)
C18 0.0735(13) 0.1002(16) 0.0564(11) 0.0197(11) 0.0344(10) 0.0512(12)
C32 0.0912(16) 0.0597(11) 0.0598(12) 0.0147(9) 0.0337(11) 0.0203(10)
C21 0.0949(17) 0.0746(15) 0.0911(17) 0.0199(13) 0.0317(14) 0.0375(13)
C17 0.1021(18) 0.119(2) 0.0631(14) 0.0313(14) 0.0219(13) 0.0568(16)
C19 0.094(2) 0.151(3) 0.135(3) 0.045(2) 0.077(2) 0.0318(19)
C36 0.138(3) 0.160(3) 0.0549(15) 0.0105(16) 0.0361(16) 0.060(2)
C33 0.103(2) 0.102(2) 0.111(2) -0.0199(17) 0.0568(18) -0.0138(16)
C35 0.164(3) 0.132(3) 0.102(2) 0.013(2) 0.089(3) 0.039(2)
C34 0.135(3) 0.123(3) 0.167(4) -0.013(3) 0.106(3) -0.002(2)

loop_
_atom_type_symbol
_atom_type_description
_atom_type_scat_dispersion_real
_atom_type_scat_dispersion_imag
_atom_type_scat_source
C C 0.0181 0.0091 'International Tables Vol C Tables 4.2.6.8 and 6.1.1.4'
H H 0.0000 0.0000 'International Tables Vol C Tables 4.2.6.8 and 6.1.1.4'
N N 0.0311 0.0180 'International Tables Vol C Tables 4.2.6.8 and 6.1.1.4'
O O 0.0492 0.0322 'International Tables Vol C Tables 4.2.6.8 and 6.1.1.4'

loop_
_geom_angle_atom_site_label_1
_geom_angle_atom_site_label_2
_geom_angle_atom_site_label_3
_geom_angle
C5 O1 C9 118.73(11)
C28 N3 N4 122.59(12)
C28 N3 C7 115.46(12)
N4 N3 C7 120.82(11)
C29 N4 N3 120.09(13)
C29 N4 H4 119.6(13)
N3 N4 H4 118.6(13)
C1 N2 C18 122.14(15)
C1 N2 C20 121.59(14)
C18 N2 C20 116.06(14)
C11 N1 C16 122.23(14)
C11 N1 C14 121.36(14)
C16 N1 C14 116.36(13)
C2 C3 C4 122.96(14)
C2 C3 H3 118.5
C4 C3 H3 118.5
C23 C22 C27 120.88(14)
C23 C22 C7 128.00(13)
C27 C22 C7 111.12(13)
C22 C27 C26 121.09(15)
C22 C27 C28 109.55(13)
C26 C27 C28 129.36(15)
N2 C1 C6 121.74(14)
N2 C1 C2 121.77(14)
C6 C1 C2 116.49(13)
C5 C4 C3 115.72(13)
C5 C4 C7 122.44(13)
C3 C4 C7 121.83(13)
C13 C12 C11 120.62(14)
C13 C12 H12 119.7
C11 C12 H12 119.7
C12 C13 C8 123.14(14)
C12 C13 H13 118.4
C8 C13 H13 118.4
C22 C23 C24 117.94(16)
C22 C23 H23 121.0
C24 C23 H23 121.0
C30 N5 C31 112.71(16)
C30 N5 H5 105.0(16)
C31 N5 H5 107.4(16)
C10 C9 O1 114.18(12)
C10 C9 C8 122.92(14)
O1 C9 C8 122.91(13)
N3 C7 C8 112.01(11)
N3 C7 C4 110.14(11)
C8 C7 C4 110.36(11)
N3 C7 C22 99.00(11)
C8 C7 C22 113.26(12)
C4 C7 C22 111.61(11)
C5 C6 C1 121.30(14)
C5 C6 H6 119.3
C1 C6 H6 119.3
O1 C5 C4 123.04(13)
O1 C5 C6 114.28(13)
C4 C5 C6 122.68(14)
C9 C8 C13 115.60(13)
C9 C8 C7 122.45(13)
C13 C8 C7 121.94(13)
C25 C24 C23 121.11(16)
C25 C24 H24 119.4
C23 C24 H24 119.4
N1 C11 C10 122.14(14)
N1 C11 C12 121.19(14)
C10 C11 C12 116.66(14)
C25 C26 C27 118.02(16)
C25 C26 H26 121.0
C27 C26 H26 121.0
C9 C10 C11 121.02(14)
C9 C10 H10 119.5
C11 C10 H10 119.5
N1 C14 C15 113.38(16)
N1 C14 H14A 108.9
C15 C14 H14A 108.9
N1 C14 H14B 108.9
C15 C14 H14B 108.9
H14A C14 H14B 107.7
C3 C2 C1 120.84(14)
C3 C2 H2 119.6
C1 C2 H2 119.6
N1 C16 C17 113.53(18)
N1 C16 H16A 108.9
C17 C16 H16A 108.9
N1 C16 H16B 108.9
C17 C16 H16B 108.9
H16A C16 H16B 107.7
O2 C28 N3 126.03(15)
O2 C28 C27 129.11(15)
N3 C28 C27 104.86(12)
C36 N6 C32 117.1(3)
C26 C25 C24 120.95(16)
C26 C25 H25 119.5
C24 C25 H25 119.5
N2 C20 C21 114.44(17)
N2 C20 H20A 108.6
C21 C20 H20A 108.6
N2 C20 H20B 108.6
C21 C20 H20B 108.6
H20A C20 H20B 107.6
O3 C29 N4 123.15(15)
O3 C29 C30 122.04(15)
N4 C29 C30 114.80(15)
C14 C15 H15A 109.5
C14 C15 H15C 109.5
H15A C15 H15C 109.5
C14 C15 H15B 109.5
H15A C15 H15B 109.5
H15C C15 H15B 109.5
N5 C30 C29 113.40(14)
N5 C30 H30A 108.9
C29 C30 H30A 108.9
N5 C30 H30B 108.9
C29 C30 H30B 108.9
H30A C30 H30B 107.7
N5 C31 C32 114.38(16)
N5 C31 H31B 108.7
C32 C31 H31B 108.7
N5 C31 H31A 108.7
C32 C31 H31A 108.7
H31B C31 H31A 107.6
N2 C18 C19 114.1(2)
N2 C18 H18A 108.7
C19 C18 H18A 108.7
N2 C18 H18B 108.7
C19 C18 H18B 108.7
H18A C18 H18B 107.6
N6 C32 C33 122.4(2)
N6 C32 C31 115.0(2)
C33 C32 C31 122.6(2)
C20 C21 H21B 109.5
C20 C21 H21A 109.5
H21B C21 H21A 109.5
C20 C21 H21C 109.5
H21B C21 H21C 109.5
H21A C21 H21C 109.5
C16 C17 H17A 109.5
C16 C17 H17C 109.5
H17A C17 H17C 109.5
C16 C17 H17B 109.5
H17A C17 H17B 109.5
H17C C17 H17B 109.5
C18 C19 H19B 109.5
C18 C19 H19C 109.5
H19B C19 H19C 109.5
C18 C19 H19A 109.5
H19B C19 H19A 109.5
H19C C19 H19A 109.5
N6 C36 C35 123.9(3)
N6 C36 H36 118.0
C35 C36 H36 118.0
C32 C33 C34 119.7(3)
C32 C33 H33 120.2
C34 C33 H33 120.2
C36 C35 C34 118.5(3)
C36 C35 H35 120.8
C34 C35 H35 120.8
C35 C34 C33 118.1(3)
C35 C34 H34 121.0
C33 C34 H34 121.0

loop_
_geom_bond_atom_site_label_1
_geom_bond_atom_site_label_2
_geom_bond_distance
O1 C5 1.3731(18)
O1 C9 1.3828(17)
O3 C29 1.210(2)
N3 C28 1.370(2)
N3 N4 1.3813(17)
N3 C7 1.4976(18)
O2 C28 1.2171(19)
N4 C29 1.359(2)
N4 H4 0.89(2)
N2 C1 1.373(2)
N2 C18 1.442(2)
N2 C20 1.451(2)
N1 C11 1.371(2)
N1 C16 1.456(2)
N1 C14 1.458(2)
C3 C2 1.373(2)
C3 C4 1.396(2)
C3 H3 0.9300
C22 C23 1.380(2)
C22 C27 1.381(2)
C22 C7 1.523(2)
C27 C26 1.388(2)
C27 C28 1.483(2)
C1 C6 1.394(2)
C1 C2 1.413(2)
C4 C5 1.384(2)
C4 C7 1.5165(19)
C12 C13 1.372(2)
C12 C11 1.414(2)
C12 H12 0.9300
C13 C8 1.395(2)
C13 H13 0.9300
C23 C24 1.387(2)
C23 H23 0.9300
N5 C30 1.446(3)
N5 C31 1.466(3)
N5 H5 0.908(10)
C9 C10 1.382(2)
C9 C8 1.385(2)
C7 C8 1.510(2)
C6 C5 1.386(2)
C6 H6 0.9300
C24 C25 1.381(3)
C24 H24 0.9300
C11 C10 1.397(2)
C26 C25 1.376(3)
C26 H26 0.9300
C10 H10 0.9300
C14 C15 1.506(3)
C14 H14A 0.9700
C14 H14B 0.9700
C2 H2 0.9300
C16 C17 1.502(3)
C16 H16A 0.9700
C16 H16B 0.9700
N6 C36 1.337(4)
N6 C32 1.339(3)
C25 H25 0.9300
C20 C21 1.505(3)
C20 H20A 0.9700
C20 H20B 0.9700
C29 C30 1.509(2)
C15 H15A 0.9600
C15 H15C 0.9600
C15 H15B 0.9600
C30 H30A 0.9700
C30 H30B 0.9700
C31 C32 1.512(3)
C31 H31B 0.9700
C31 H31A 0.9700
C18 C19 1.484(4)
C18 H18A 0.9700
C18 H18B 0.9700
C32 C33 1.367(4)
C21 H21B 0.9600
C21 H21A 0.9600
C21 H21C 0.9600
C17 H17A 0.9600
C17 H17C 0.9600
C17 H17B 0.9600
C19 H19B 0.9600
C19 H19C 0.9600
C19 H19A 0.9600
C36 C35 1.363(5)
C36 H36 0.9300
C33 C34 1.383(4)
C33 H33 0.9300
C35 C34 1.379(6)
C35 H35 0.9300
C34 H34 0.9300
